data_4114749
loop_
_publ_author_name
'Brendan J. O'Keefe'
'Laurie E. Breyfogle'
'Marc A. Hillmyer'
'William B. Tolman'

_publ_section_title
;
 Mechanistic Comparison of Cyclic Ester Polymerizations by Novel
 Iron(III)-Alkoxide Complexes: Single vs Multiple Site Catalysis
;
_journal_name_full 'Journal of the American Chemical Society'
_journal_page_first 4384
_journal_page_last 4393
_journal_paper_doi 10.1021/ja012689t
_journal_volume 124
_journal_year 2002
_chemical_compound_source 'Brendan OKeefe'
_chemical_formula_sum 'C46 H41 Fe O3'
_chemical_formula_weight 697.64
_chemical_name_common 00201
_chemical_name_systematic
; 
 ? 
;
_space_group_IT_number 2
_symmetry_cell_setting triclinic
_symmetry_space_group_name_Hall '-P 1'
_symmetry_space_group_name_H-M 'P -1'
_atom_sites_solution_hydrogens geom
_atom_sites_solution_primary direct
_atom_sites_solution_secondary difmap
_audit_creation_method SHELXL-97
_cell_angle_alpha 72.6420(10)
_cell_angle_beta 78.123(2)
_cell_angle_gamma 73.1550(10)
_cell_formula_units_Z 2
_cell_length_a 10.8678(10)
_cell_length_b 13.5829(12)
_cell_length_c 13.7118(12)
_cell_measurement_reflns_used 7647
_cell_measurement_temperature 293(2)
_cell_measurement_theta_max 25.00
_cell_measurement_theta_min 2.31
_cell_volume 1833.2(3)
_computing_cell_refinement 'SAINT (Bruker)'
_computing_data_collection 'SMART (Bruker)'
_computing_data_reduction 'SAINT (Bruker)'
_computing_molecular_graphics 'SHELXL-97 (Sheldrick, 1997)'
_computing_publication_material 'SHELXL-97 (Sheldrick, 1997)'
_computing_structure_refinement 'SHELXL-97 (Sheldrick, 1997)'
_computing_structure_solution 'SHELXS-97 (Sheldrick, 1990)'
_diffrn_ambient_temperature 293(2)
_diffrn_measured_fraction_theta_full 0.990
_diffrn_measured_fraction_theta_max 0.990
_diffrn_measurement_device_type 'Siemens CCD area detector'
_diffrn_measurement_method 'Exposures over 0.3\%, \w scans'
_diffrn_radiation_monochromator graphite
_diffrn_radiation_source 'fine-focus sealed tube'
_diffrn_radiation_type MoK\a
_diffrn_radiation_wavelength 0.71073
_diffrn_reflns_av_R_equivalents 0.0241
_diffrn_reflns_av_sigmaI/netI 0.0289
_diffrn_reflns_limit_h_max 12
_diffrn_reflns_limit_h_min -12
_diffrn_reflns_limit_k_max 16
_diffrn_reflns_limit_k_min -16
_diffrn_reflns_limit_l_max 16
_diffrn_reflns_limit_l_min -16
_diffrn_reflns_number 13275
_diffrn_reflns_theta_full 25.01
_diffrn_reflns_theta_max 25.01
_diffrn_reflns_theta_min 1.57
_exptl_absorpt_coefficient_mu 0.452
_exptl_absorpt_correction_T_max 0.9734
_exptl_absorpt_correction_T_min 0.8056
_exptl_absorpt_correction_type multi-scan
_exptl_absorpt_process_details 'SADABS (Sheldrick, 1996)'
_exptl_crystal_colour yellow
_exptl_crystal_density_diffrn 1.264
_exptl_crystal_description plate
_exptl_crystal_F_000 734
_exptl_crystal_size_max 0.50
_exptl_crystal_size_mid 0.11
_exptl_crystal_size_min 0.06
_refine_diff_density_max 1.836
_refine_diff_density_min -0.392
_refine_diff_density_rms 0.066
_refine_ls_extinction_method none
_refine_ls_goodness_of_fit_ref 1.063
_refine_ls_hydrogen_treatment riding
_refine_ls_matrix_type full
_refine_ls_number_parameters 470
_refine_ls_number_reflns 6398
_refine_ls_number_restraints 0
_refine_ls_restrained_S_all 1.063
_refine_ls_R_factor_all 0.0613
_refine_ls_R_factor_gt 0.0521
_refine_ls_shift/su_max 2.156
_refine_ls_shift/su_mean 0.051
_refine_ls_structure_factor_coef Fsqd
_refine_ls_weighting_details 'calc w=1/[\s^2^(Fo^2^)+(0.0709P)^2^+1.8928P] where P=(Fo^2^+2Fc^2^)/3'
_refine_ls_weighting_scheme calc
_refine_ls_wR_factor_gt 0.1329
_refine_ls_wR_factor_ref 0.1392
_reflns_number_gt 5496
_reflns_number_total 6398
_reflns_threshold_expression >2sigma(I)
_cod_data_source_file ja012689t_3.cif
_cod_data_source_block 00201
_cod_database_code 4114749

loop_
_symmetry_equiv_pos_as_xyz
'x, y, z'
'-x, -y, -z'

loop_
_atom_site_label
_atom_site_type_symbol
_atom_site_fract_x
_atom_site_fract_y
_atom_site_fract_z
_atom_site_U_iso_or_equiv
_atom_site_adp_type
_atom_site_occupancy
_atom_site_symmetry_multiplicity
_atom_site_calc_flag
_atom_site_refinement_flags
_atom_site_disorder_assembly
_atom_site_disorder_group
Fe1 Fe 0.02346(3) 0.45242(3) 0.41196(3) 0.02474(13) Uani 1 1 d . . .
O1 O -0.10845(18) 0.47855(16) 0.33996(15) 0.0316(4) Uani 1 1 d . . .
C2 C -0.1006(3) 0.4761(2) 0.2368(2) 0.0287(6) Uani 1 1 d . . .
H2 H -0.0345 0.5132 0.1958 0.034 Uiso 1 1 calc R . .
C3 C -0.2288(3) 0.5360(2) 0.1956(2) 0.0284(6) Uani 1 1 d . . .
C4 C -0.2340(3) 0.5604(2) 0.0915(2) 0.0371(7) Uani 1 1 d . . .
H4 H -0.1596 0.5387 0.0480 0.045 Uiso 1 1 calc R . .
C5 C -0.3477(3) 0.6164(3) 0.0505(3) 0.0437(8) Uani 1 1 d . . .
H5 H -0.3496 0.6321 -0.0201 0.052 Uiso 1 1 calc R . .
C6 C -0.4583(3) 0.6491(3) 0.1144(3) 0.0464(8) Uani 1 1 d . . .
H6 H -0.5348 0.6878 0.0872 0.056 Uiso 1 1 calc R . .
C7 C -0.4549(3) 0.6241(3) 0.2184(3) 0.0479(8) Uani 1 1 d . . .
H7 H -0.5297 0.6448 0.2619 0.058 Uiso 1 1 calc R . .
C8 C -0.3394(3) 0.5678(3) 0.2595(2) 0.0393(7) Uani 1 1 d . . .
H8 H -0.3374 0.5518 0.3301 0.047 Uiso 1 1 calc R . .
C9 C -0.0571(3) 0.3624(2) 0.2273(2) 0.0311(6) Uani 1 1 d . . .
C10 C 0.0583(3) 0.3291(3) 0.1695(3) 0.0430(8) Uani 1 1 d . . .
H10 H 0.1090 0.3771 0.1357 0.052 Uiso 1 1 calc R . .
C11 C 0.1005(4) 0.2260(3) 0.1606(3) 0.0536(9) Uani 1 1 d . . .
H11 H 0.1786 0.2050 0.1205 0.064 Uiso 1 1 calc R . .
C12 C 0.0285(4) 0.1551(3) 0.2102(3) 0.0625(11) Uani 1 1 d . . .
H12 H 0.0573 0.0854 0.2041 0.075 Uiso 1 1 calc R . .
C13 C -0.0873(4) 0.1855(3) 0.2696(4) 0.0659(11) Uani 1 1 d . . .
H13 H -0.1366 0.1365 0.3034 0.079 Uiso 1 1 calc R . .
C14 C -0.1306(4) 0.2895(3) 0.2790(3) 0.0485(8) Uani 1 1 d . . .
H14 H -0.2083 0.3102 0.3197 0.058 Uiso 1 1 calc R . .
O15 O 0.1809(2) 0.37262(17) 0.38100(18) 0.0421(5) Uani 1 1 d . . .
C16 C 0.2484(3) 0.2700(2) 0.3750(2) 0.0352(7) Uani 1 1 d . . .
H16 H 0.1908 0.2362 0.3570 0.042 Uiso 1 1 calc R . .
C17 C 0.2930(3) 0.2042(2) 0.4789(2) 0.0359(7) Uani 1 1 d . . .
C18 C 0.3221(3) 0.2497(3) 0.5456(3) 0.0449(8) Uani 1 1 d . . .
H18 H 0.3130 0.3229 0.5282 0.054 Uiso 1 1 calc R . .
C19 C 0.3652(3) 0.1879(3) 0.6389(3) 0.0515(9) Uani 1 1 d . . .
H19 H 0.3835 0.2200 0.6836 0.062 Uiso 1 1 calc R . .
C20 C 0.3806(3) 0.0796(3) 0.6651(3) 0.0504(9) Uani 1 1 d . . .
H20 H 0.4097 0.0379 0.7272 0.060 Uiso 1 1 calc R . .
C21 C 0.3528(4) 0.0339(3) 0.5989(3) 0.0571(10) Uani 1 1 d . . .
H21 H 0.3637 -0.0394 0.6158 0.069 Uiso 1 1 calc R . .
C22 C 0.3086(4) 0.0956(3) 0.5067(3) 0.0510(9) Uani 1 1 d . . .
H22 H 0.2892 0.0632 0.4628 0.061 Uiso 1 1 calc R . .
C23 C 0.3666(3) 0.2729(2) 0.2920(2) 0.0337(6) Uani 1 1 d . . .
C24 C 0.4361(3) 0.3489(3) 0.2725(3) 0.0472(8) Uani 1 1 d . . .
H24 H 0.4098 0.4009 0.3089 0.057 Uiso 1 1 calc R . .
C25 C 0.5448(3) 0.3482(3) 0.1988(3) 0.0530(9) Uani 1 1 d . . .
H25 H 0.5905 0.4001 0.1854 0.064 Uiso 1 1 calc R . .
C26 C 0.5850(3) 0.2705(3) 0.1453(3) 0.0448(8) Uani 1 1 d . . .
H26 H 0.6584 0.2692 0.0964 0.054 Uiso 1 1 calc R . .
C27 C 0.5161(3) 0.1956(3) 0.1648(2) 0.0409(7) Uani 1 1 d . . .
H27 H 0.5429 0.1431 0.1290 0.049 Uiso 1 1 calc R . .
C28 C 0.4077(3) 0.1971(2) 0.2369(2) 0.0359(7) Uani 1 1 d . . .
H28 H 0.3612 0.1460 0.2485 0.043 Uiso 1 1 calc R . .
O29 O -0.03839(18) 0.41910(14) 0.55932(14) 0.0278(4) Uani 1 1 d . . .
C30 C -0.0314(3) 0.3148(2) 0.6280(2) 0.0304(6) Uani 1 1 d . . .
H30 H 0.0579 0.2723 0.6185 0.036 Uiso 1 1 calc R . .
C31 C -0.1191(3) 0.2621(2) 0.5997(2) 0.0319(6) Uani 1 1 d . . .
C32 C -0.0791(4) 0.1536(3) 0.6054(3) 0.0479(8) Uani 1 1 d . . .
H32 H 0.0016 0.1149 0.6252 0.057 Uiso 1 1 calc R . .
C33 C -0.1584(4) 0.1029(3) 0.5816(3) 0.0607(10) Uani 1 1 d . . .
H33 H -0.1313 0.0305 0.5855 0.073 Uiso 1 1 calc R . .
C34 C -0.2778(4) 0.1606(3) 0.5522(3) 0.0600(10) Uani 1 1 d . . .
H34 H -0.3320 0.1267 0.5373 0.072 Uiso 1 1 calc R . .
C35 C -0.3176(4) 0.2683(3) 0.5448(3) 0.0549(9) Uani 1 1 d . . .
H35 H -0.3980 0.3070 0.5245 0.066 Uiso 1 1 calc R . .
C36 C -0.2375(3) 0.3189(3) 0.5677(3) 0.0423(7) Uani 1 1 d . . .
H36 H -0.2638 0.3918 0.5615 0.051 Uiso 1 1 calc R . .
C37 C -0.0627(3) 0.3241(2) 0.7388(2) 0.0306(6) Uani 1 1 d . . .
C38 C -0.1798(3) 0.3862(2) 0.7737(2) 0.0356(7) Uani 1 1 d . . .
H38 H -0.2420 0.4219 0.7294 0.043 Uiso 1 1 calc R . .
C39 C -0.2044(3) 0.3951(3) 0.8753(2) 0.0404(7) Uani 1 1 d . . .
H39 H -0.2826 0.4374 0.8980 0.048 Uiso 1 1 calc R . .
C40 C -0.1139(3) 0.3419(2) 0.9416(2) 0.0382(7) Uani 1 1 d . . .
H40 H -0.1309 0.3473 1.0094 0.046 Uiso 1 1 calc R . .
C41 C 0.0032(3) 0.2801(3) 0.9066(2) 0.0411(7) Uani 1 1 d . . .
H41 H 0.0651 0.2440 0.9511 0.049 Uiso 1 1 calc R . .
C42 C 0.0283(3) 0.2719(2) 0.8054(2) 0.0364(7) Uani 1 1 d . . .
H42 H 0.1073 0.2306 0.7825 0.044 Uiso 1 1 calc R . .
C43 C 0.1445(4) -0.0329(4) -0.0988(4) 0.0493(12) Uani 0.824(7) 1 d P A 1
H43A H 0.0713 0.0275 -0.1077 0.074 Uiso 0.824(7) 1 calc PR A 1
H43B H 0.1148 -0.0971 -0.0766 0.074 Uiso 0.824(7) 1 calc PR A 1
H43C H 0.2003 -0.0316 -0.1631 0.074 Uiso 0.824(7) 1 calc PR A 1
C44 C 0.2173(3) -0.0290(3) -0.0200(3) 0.0352(10) Uani 0.824(7) 1 d P A 1
C45 C 0.2236(5) -0.1049(4) 0.0742(5) 0.044(5) Uani 0.824(7) 1 d P A 1
H45 H 0.1809 -0.1589 0.0881 0.053 Uiso 0.824(7) 1 calc PR A 1
C46 C 0.2918(4) -0.1021(3) 0.1475(3) 0.0453(12) Uani 0.824(7) 1 d P A 1
H46 H 0.2950 -0.1537 0.2099 0.054 Uiso 0.824(7) 1 calc PR A 1
C47 C 0.3548(4) -0.0227(4) 0.1279(4) 0.0473(12) Uani 0.824(7) 1 d P A 1
H47 H 0.4006 -0.0205 0.1772 0.057 Uiso 0.824(7) 1 calc PR A 1
C48 C 0.3505(4) 0.0535(4) 0.0354(4) 0.0429(11) Uani 0.824(7) 1 d P A 1
H48 H 0.3933 0.1072 0.0226 0.051 Uiso 0.824(7) 1 calc PR A 1
C49 C 0.2836(4) 0.0508(3) -0.0378(4) 0.0375(10) Uani 0.824(7) 1 d P A 1
H49 H 0.2821 0.1024 -0.1002 0.045 Uiso 0.824(7) 1 calc PR A 1
C53 C 0.355(3) -0.086(2) 0.182(2) 0.065(7) Uiso 0.176(7) 1 d P A 2
H53A H 0.4473 -0.1086 0.1695 0.097 Uiso 0.176(7) 1 calc PR A 2
H53B H 0.3206 -0.1456 0.2235 0.097 Uiso 0.176(7) 1 calc PR A 2
H53C H 0.3303 -0.0310 0.2177 0.097 Uiso 0.176(7) 1 calc PR A 2
C54 C 0.3023(16) -0.0463(13) 0.0850(10) 0.042(5) Uiso 0.176(7) 1 d PG A 2
C55 C 0.3290(15) 0.0423(12) 0.0100(13) 0.036(7) Uiso 0.176(7) 1 d PG A 2
H55 H 0.3833 0.0788 0.0209 0.043 Uiso 0.176(7) 1 calc PR A 2
C56 C 0.2747(16) 0.0764(10) -0.0814(11) 0.042(7) Uiso 0.176(7) 1 d PG A 2
H56 H 0.2926 0.1357 -0.1316 0.051 Uiso 0.176(7) 1 calc PR A 2
C57 C 0.1936(14) 0.0219(12) -0.0977(10) 0.050(6) Uiso 0.176(7) 1 d PG A 2
H57 H 0.1573 0.0447 -0.1588 0.060 Uiso 0.176(7) 1 calc PR A 2
C58 C 0.1669(16) -0.0667(13) -0.0226(13) 0.058(6) Uiso 0.176(7) 1 d PG A 2
H58 H 0.1127 -0.1031 -0.0336 0.070 Uiso 0.176(7) 1 calc PR A 2
C59 C 0.2212(18) -0.1008(12) 0.0687(12) 0.01(3) Uiso 0.176(7) 1 d PG A 2
H59 H 0.2034 -0.1601 0.1189 0.013 Uiso 0.176(7) 1 calc PR A 2

loop_
_atom_site_aniso_label
_atom_site_aniso_U_11
_atom_site_aniso_U_22
_atom_site_aniso_U_33
_atom_site_aniso_U_23
_atom_site_aniso_U_13
_atom_site_aniso_U_12
Fe1 0.0213(2) 0.0287(2) 0.0248(2) -0.00891(15) -0.00287(14) -0.00496(15)
O1 0.0264(10) 0.0421(11) 0.0301(10) -0.0151(9) -0.0058(8) -0.0065(8)
C2 0.0246(14) 0.0361(15) 0.0273(14) -0.0087(12) -0.0046(11) -0.0091(11)
C3 0.0260(14) 0.0280(14) 0.0355(15) -0.0123(12) -0.0053(11) -0.0080(11)
C4 0.0300(15) 0.0432(17) 0.0353(16) -0.0083(13) -0.0037(12) -0.0069(13)
C5 0.0409(18) 0.0478(19) 0.0373(17) -0.0019(14) -0.0150(14) -0.0054(15)
C6 0.0370(18) 0.0478(19) 0.054(2) -0.0127(16) -0.0196(15) 0.0001(14)
C7 0.0280(16) 0.059(2) 0.056(2) -0.0260(17) -0.0046(14) 0.0022(15)
C8 0.0330(16) 0.0490(18) 0.0352(16) -0.0164(14) -0.0075(13) -0.0008(14)
C9 0.0268(14) 0.0373(16) 0.0308(15) -0.0131(12) -0.0095(11) -0.0017(12)
C10 0.0330(16) 0.055(2) 0.0423(18) -0.0206(15) -0.0077(14) -0.0023(14)
C11 0.042(2) 0.062(2) 0.056(2) -0.0310(19) -0.0171(17) 0.0117(18)
C12 0.065(3) 0.048(2) 0.079(3) -0.038(2) -0.031(2) 0.017(2)
C13 0.074(3) 0.040(2) 0.085(3) -0.015(2) -0.011(2) -0.0172(19)
C14 0.047(2) 0.0412(18) 0.056(2) -0.0183(16) 0.0019(16) -0.0084(15)
O15 0.0289(11) 0.0383(12) 0.0512(13) -0.0132(10) -0.0025(9) 0.0035(9)
C16 0.0307(15) 0.0333(15) 0.0429(17) -0.0125(13) -0.0040(13) -0.0075(12)
C17 0.0240(14) 0.0406(17) 0.0396(17) -0.0124(13) 0.0029(12) -0.0054(12)
C18 0.0359(17) 0.0414(18) 0.057(2) -0.0104(16) -0.0067(15) -0.0110(14)
C19 0.0420(19) 0.067(2) 0.053(2) -0.0196(18) -0.0078(16) -0.0190(17)
C20 0.0414(19) 0.058(2) 0.0441(19) -0.0037(16) -0.0077(15) -0.0091(16)
C21 0.070(3) 0.042(2) 0.051(2) -0.0039(16) -0.0080(19) -0.0096(18)
C22 0.064(2) 0.0441(19) 0.047(2) -0.0131(16) -0.0077(17) -0.0142(17)
C23 0.0239(14) 0.0321(15) 0.0382(16) -0.0036(12) -0.0065(12) -0.0004(11)
C24 0.0436(19) 0.0369(17) 0.062(2) -0.0203(16) -0.0023(16) -0.0068(14)
C25 0.0392(19) 0.048(2) 0.072(2) -0.0107(18) 0.0009(17) -0.0199(16)
C26 0.0286(16) 0.052(2) 0.0411(18) -0.0020(15) 0.0005(13) -0.0039(14)
C27 0.0413(18) 0.0434(18) 0.0336(16) -0.0098(14) -0.0045(13) -0.0039(14)
C28 0.0334(16) 0.0360(16) 0.0374(16) -0.0075(13) -0.0073(13) -0.0072(13)
O29 0.0292(10) 0.0301(10) 0.0264(10) -0.0062(8) -0.0020(8) -0.0129(8)
C30 0.0295(15) 0.0277(14) 0.0326(15) -0.0071(11) -0.0003(12) -0.0082(11)
C31 0.0358(16) 0.0367(15) 0.0281(14) -0.0108(12) 0.0030(12) -0.0185(13)
C32 0.055(2) 0.0413(18) 0.051(2) -0.0162(15) -0.0023(16) -0.0151(16)
C33 0.078(3) 0.044(2) 0.072(3) -0.0233(19) -0.004(2) -0.029(2)
C34 0.071(3) 0.065(3) 0.063(2) -0.025(2) -0.002(2) -0.042(2)
C35 0.047(2) 0.073(3) 0.057(2) -0.0193(19) -0.0065(17) -0.0292(19)
C36 0.0413(18) 0.0472(19) 0.0443(18) -0.0140(15) 0.0003(14) -0.0215(15)
C37 0.0337(15) 0.0282(14) 0.0303(15) -0.0063(11) 0.0031(12) -0.0146(12)
C38 0.0360(16) 0.0378(16) 0.0337(16) -0.0059(13) -0.0067(13) -0.0123(13)
C39 0.0399(17) 0.0428(17) 0.0407(17) -0.0158(14) 0.0062(14) -0.0160(14)
C40 0.0499(19) 0.0433(17) 0.0278(15) -0.0101(13) 0.0017(13) -0.0249(15)
C41 0.0457(19) 0.0449(18) 0.0355(17) -0.0066(14) -0.0074(14) -0.0176(15)
C42 0.0350(16) 0.0373(16) 0.0358(16) -0.0066(13) -0.0032(13) -0.0111(13)
C43 0.038(2) 0.050(3) 0.061(3) -0.017(2) -0.0065(19) -0.0082(19)
C44 0.0253(18) 0.035(2) 0.046(2) -0.0187(17) 0.0009(15) -0.0031(15)
C45 0.035(4) 0.037(4) 0.057(6) -0.0131(19) 0.0068(15) -0.0097(17)
C46 0.042(2) 0.045(2) 0.043(2) -0.0131(19) -0.0024(19) -0.0006(18)
C47 0.036(2) 0.051(3) 0.059(3) -0.028(2) -0.0060(19) -0.0019(18)
C48 0.031(2) 0.044(2) 0.062(3) -0.029(2) 0.001(2) -0.0099(18)
C49 0.031(2) 0.032(2) 0.042(3) -0.012(2) 0.0056(19) -0.0025(16)

loop_
_atom_type_symbol
_atom_type_description
_atom_type_scat_dispersion_real
_atom_type_scat_dispersion_imag
_atom_type_scat_source
C C 0.0033 0.0016 'International Tables Vol C Tables 4.2.6.8 and 6.1.1.4'
H H 0.0000 0.0000 'International Tables Vol C Tables 4.2.6.8 and 6.1.1.4'
O O 0.0106 0.0060 'International Tables Vol C Tables 4.2.6.8 and 6.1.1.4'
Fe Fe 0.3463 0.8444 'International Tables Vol C Tables 4.2.6.8 and 6.1.1.4'

loop_
_geom_angle_atom_site_label_1
_geom_angle_atom_site_label_2
_geom_angle_atom_site_label_3
_geom_angle
_geom_angle_site_symmetry_1
_geom_angle_site_symmetry_3
O15 Fe1 O1 122.83(10) . .
O15 Fe1 O29 112.92(9) . .
O1 Fe1 O29 109.73(8) . .
O15 Fe1 O29 109.96(9) . 2_566
O1 Fe1 O29 112.24(9) . 2_566
O29 Fe1 O29 81.76(8) . 2_566
O15 Fe1 Fe1 118.90(8) . 2_566
O1 Fe1 Fe1 118.27(6) . 2_566
O29 Fe1 Fe1 40.93(5) . 2_566
O29 Fe1 Fe1 40.83(5) 2_566 2_566
C2 O1 Fe1 127.57(17) . .
O1 C2 C9 110.5(2) . .
O1 C2 C3 110.4(2) . .
C9 C2 C3 112.8(2) . .
C4 C3 C8 119.0(3) . .
C4 C3 C2 119.2(3) . .
C8 C3 C2 121.8(3) . .
C3 C4 C5 121.2(3) . .
C6 C5 C4 119.8(3) . .
C7 C6 C5 119.6(3) . .
C6 C7 C8 120.4(3) . .
C3 C8 C7 120.1(3) . .
C10 C9 C14 118.9(3) . .
C10 C9 C2 120.1(3) . .
C14 C9 C2 120.9(3) . .
C9 C10 C11 121.1(3) . .
C12 C11 C10 120.1(4) . .
C11 C12 C13 120.4(3) . .
C12 C13 C14 120.0(4) . .
C9 C14 C13 119.5(3) . .
C16 O15 Fe1 143.2(2) . .
O15 C16 C17 110.1(2) . .
O15 C16 C23 110.6(2) . .
C17 C16 C23 109.4(2) . .
C18 C17 C22 118.1(3) . .
C18 C17 C16 122.0(3) . .
C22 C17 C16 119.9(3) . .
C17 C18 C19 121.0(3) . .
C20 C19 C18 120.1(3) . .
C21 C20 C19 119.2(3) . .
C20 C21 C22 120.6(4) . .
C17 C22 C21 121.0(3) . .
C28 C23 C24 118.5(3) . .
C28 C23 C16 120.0(3) . .
C24 C23 C16 121.5(3) . .
C23 C24 C25 120.4(3) . .
C26 C25 C24 120.0(3) . .
C27 C26 C25 119.4(3) . .
C26 C27 C28 120.6(3) . .
C27 C28 C23 121.1(3) . .
C30 O29 Fe1 126.72(16) . .
C30 O29 Fe1 128.57(16) . 2_566
Fe1 O29 Fe1 98.24(8) . 2_566
O29 C30 C31 109.4(2) . .
O29 C30 C37 109.2(2) . .
C31 C30 C37 113.8(2) . .
C36 C31 C32 119.1(3) . .
C36 C31 C30 121.6(3) . .
C32 C31 C30 119.3(3) . .
C33 C32 C31 120.5(4) . .
C34 C33 C32 119.5(4) . .
C33 C34 C35 120.4(3) . .
C34 C35 C36 119.9(4) . .
C31 C36 C35 120.6(3) . .
C42 C37 C38 119.2(3) . .
C42 C37 C30 119.3(3) . .
C38 C37 C30 121.5(3) . .
C37 C38 C39 120.1(3) . .
C40 C39 C38 120.5(3) . .
C39 C40 C41 119.3(3) . .
C40 C41 C42 120.3(3) . .
C37 C42 C41 120.6(3) . .
C45 C44 C49 117.3(4) . .
C45 C44 C43 121.3(4) . .
C49 C44 C43 121.4(4) . .
C46 C45 C44 121.5(4) . .
C47 C46 C45 119.7(4) . .
C46 C47 C48 120.1(4) . .
C49 C48 C47 120.4(5) . .
C48 C49 C44 120.9(5) . .
C55 C54 C59 120.0 . .
C55 C54 C53 123.3(16) . .
C59 C54 C53 116.7(16) . .
C54 C55 C56 120.0 . .
C55 C56 C57 120.0 . .
C58 C57 C56 120.0 . .
C57 C58 C59 120.0 . .
C58 C59 C54 120.0 . .

loop_
_geom_bond_atom_site_label_1
_geom_bond_atom_site_label_2
_geom_bond_distance
_geom_bond_site_symmetry_2
Fe1 O15 1.784(2) .
Fe1 O1 1.7986(19) .
Fe1 O29 1.9521(18) .
Fe1 O29 1.9562(18) 2_566
Fe1 Fe1 2.9550(8) 2_566
O1 C2 1.409(3) .
C2 C9 1.516(4) .
C2 C3 1.521(4) .
C3 C4 1.374(4) .
C3 C8 1.375(4) .
C4 C5 1.382(4) .
C5 C6 1.378(5) .
C6 C7 1.369(5) .
C7 C8 1.398(4) .
C9 C10 1.372(4) .
C9 C14 1.389(5) .
C10 C11 1.377(5) .
C11 C12 1.352(6) .
C12 C13 1.377(6) .
C13 C14 1.391(5) .
O15 C16 1.393(4) .
C16 C17 1.529(4) .
C16 C23 1.531(4) .
C17 C18 1.374(5) .
C17 C22 1.377(5) .
C18 C19 1.391(5) .
C19 C20 1.375(5) .
C20 C21 1.363(5) .
C21 C22 1.384(5) .
C23 C28 1.375(4) .
C23 C24 1.383(4) .
C24 C25 1.387(5) .
C25 C26 1.380(5) .
C26 C27 1.366(5) .
C27 C28 1.373(4) .
O29 C30 1.439(3) .
O29 Fe1 1.9562(18) 2_566
C30 C31 1.512(4) .
C30 C37 1.522(4) .
C31 C36 1.377(5) .
C31 C32 1.394(4) .
C32 C33 1.384(5) .
C33 C34 1.378(6) .
C34 C35 1.379(6) .
C35 C36 1.384(5) .
C37 C42 1.376(4) .
C37 C38 1.388(4) .
C38 C39 1.398(4) .
C39 C40 1.371(5) .
C40 C41 1.387(5) .
C41 C42 1.390(4) .
C43 C44 1.486(6) .
C44 C45 1.391(7) .
C44 C49 1.406(5) .
C45 C46 1.382(7) .
C46 C47 1.372(7) .
C47 C48 1.377(7) .
C48 C49 1.369(8) .
C53 C54 1.45(3) .
C54 C55 1.3900 .
C54 C59 1.3900 .
C55 C56 1.3900 .
C56 C57 1.3900 .
C57 C58 1.3900 .
C58 C59 1.3900 .

loop_
_geom_torsion_atom_site_label_1
_geom_torsion_atom_site_label_2
_geom_torsion_atom_site_label_3
_geom_torsion_atom_site_label_4
_geom_torsion
_geom_torsion_site_symmetry_1
_geom_torsion_site_symmetry_4
O15 Fe1 O1 C2 -24.3(3) . .
O29 Fe1 O1 C2 -160.7(2) . .
O29 Fe1 O1 C2 110.3(2) 2_566 .
Fe1 Fe1 O1 C2 155.24(19) 2_566 .
Fe1 O1 C2 C9 72.7(3) . .
Fe1 O1 C2 C3 -161.92(17) . .
O1 C2 C3 C4 167.7(2) . .
C9 C2 C3 C4 -68.2(3) . .
O1 C2 C3 C8 -11.4(4) . .
C9 C2 C3 C8 112.7(3) . .
C8 C3 C4 C5 0.4(5) . .
C2 C3 C4 C5 -178.7(3) . .
C3 C4 C5 C6 0.2(5) . .
C4 C5 C6 C7 -1.0(5) . .
C5 C6 C7 C8 1.3(5) . .
C4 C3 C8 C7 -0.1(5) . .
C2 C3 C8 C7 179.0(3) . .
C6 C7 C8 C3 -0.8(5) . .
O1 C2 C9 C10 -116.5(3) . .
C3 C2 C9 C10 119.4(3) . .
O1 C2 C9 C14 61.4(3) . .
C3 C2 C9 C14 -62.6(4) . .
C14 C9 C10 C11 1.3(5) . .
C2 C9 C10 C11 179.3(3) . .
C9 C10 C11 C12 -0.7(5) . .
C10 C11 C12 C13 0.1(6) . .
C11 C12 C13 C14 -0.2(6) . .
C10 C9 C14 C13 -1.3(5) . .
C2 C9 C14 C13 -179.3(3) . .
C12 C13 C14 C9 0.8(6) . .
O1 Fe1 O15 C16 -63.9(4) . .
O29 Fe1 O15 C16 71.3(3) . .
O29 Fe1 O15 C16 160.6(3) 2_566 .
Fe1 Fe1 O15 C16 116.6(3) 2_566 .
Fe1 O15 C16 C17 -88.4(4) . .
Fe1 O15 C16 C23 150.6(3) . .
O15 C16 C17 C18 -30.5(4) . .
C23 C16 C17 C18 91.2(3) . .
O15 C16 C17 C22 151.4(3) . .
C23 C16 C17 C22 -86.8(3) . .
C22 C17 C18 C19 -0.5(5) . .
C16 C17 C18 C19 -178.6(3) . .
C17 C18 C19 C20 0.8(5) . .
C18 C19 C20 C21 -0.2(5) . .
C19 C20 C21 C22 -0.5(6) . .
C18 C17 C22 C21 -0.2(5) . .
C16 C17 C22 C21 177.9(3) . .
C20 C21 C22 C17 0.7(6) . .
O15 C16 C23 C28 -147.4(3) . .
C17 C16 C23 C28 91.2(3) . .
O15 C16 C23 C24 34.3(4) . .
C17 C16 C23 C24 -87.2(3) . .
C28 C23 C24 C25 -0.1(5) . .
C16 C23 C24 C25 178.3(3) . .
C23 C24 C25 C26 -0.7(6) . .
C24 C25 C26 C27 0.8(5) . .
C25 C26 C27 C28 0.0(5) . .
C26 C27 C28 C23 -0.8(5) . .
C24 C23 C28 C27 0.9(5) . .
C16 C23 C28 C27 -177.6(3) . .
O15 Fe1 O29 C30 -45.1(2) . .
O1 Fe1 O29 C30 95.9(2) . .
O29 Fe1 O29 C30 -153.4(2) 2_566 .
Fe1 Fe1 O29 C30 -153.4(2) 2_566 .
O15 Fe1 O29 Fe1 108.25(10) . 2_566
O1 Fe1 O29 Fe1 -110.76(9) . 2_566
O29 Fe1 O29 Fe1 0.0 2_566 2_566
Fe1 O29 C30 C31 -67.3(3) . .
Fe1 O29 C30 C31 147.31(18) 2_566 .
Fe1 O29 C30 C37 167.55(17) . .
Fe1 O29 C30 C37 22.1(3) 2_566 .
O29 C30 C31 C36 -37.8(4) . .
C37 C30 C31 C36 84.7(3) . .
O29 C30 C31 C32 141.7(3) . .
C37 C30 C31 C32 -95.8(3) . .
C36 C31 C32 C33 -1.6(5) . .
C30 C31 C32 C33 178.9(3) . .
C31 C32 C33 C34 0.0(6) . .
C32 C33 C34 C35 1.0(6) . .
C33 C34 C35 C36 -0.4(6) . .
C32 C31 C36 C35 2.2(5) . .
C30 C31 C36 C35 -178.3(3) . .
C34 C35 C36 C31 -1.2(5) . .
O29 C30 C37 C42 -120.3(3) . .
C31 C30 C37 C42 117.1(3) . .
O29 C30 C37 C38 58.2(3) . .
C31 C30 C37 C38 -64.4(3) . .
C42 C37 C38 C39 0.0(4) . .
C30 C37 C38 C39 -178.5(3) . .
C37 C38 C39 C40 -0.7(4) . .
C38 C39 C40 C41 0.8(4) . .
C39 C40 C41 C42 -0.2(5) . .
C38 C37 C42 C41 0.6(4) . .
C30 C37 C42 C41 179.1(3) . .
C40 C41 C42 C37 -0.5(5) . .
C49 C44 C45 C46 0.2(6) . .
C43 C44 C45 C46 179.6(4) . .
C44 C45 C46 C47 0.2(6) . .
C45 C46 C47 C48 -0.2(6) . .
C46 C47 C48 C49 -0.1(6) . .
C47 C48 C49 C44 0.5(6) . .
C45 C44 C49 C48 -0.6(5) . .
C43 C44 C49 C48 -179.9(3) . .
C59 C54 C55 C56 0.0 . .
C53 C54 C55 C56 -179.7(19) . .
C54 C55 C56 C57 0.0 . .
C55 C56 C57 C58 0.0 . .
C56 C57 C58 C59 0.0 . .
C57 C58 C59 C54 0.0 . .
C55 C54 C59 C58 0.0 . .
C53 C54 C59 C58 179.7(18) . .
